data_7122324
loop_
_publ_author_name
'Han, Xiang-Lei'
'Liu, Xu-Ge'
'Lin, E.'
'Chen, Yunyun'
'Chen, Zhuangzhong'
'Wang, Honggen'
'Li, Qingjiang'

_publ_section_title
;
 Cp*Co(iii)-Catalyzed oxidative [5+2] annulation: regioselective synthesis
 of 2-aminobenzoxepines via C-H/O-H functionalization of 2-vinylphenols
 with ynamides.
;
_journal_issue 82
_journal_name_full 'Chemical communications (Cambridge, England)'
_journal_page_first 11562
_journal_page_last 11565
_journal_paper_doi 10.1039/c8cc06807k
_journal_volume 54
_journal_year 2018
_chemical_formula_moiety 'C15 H17 Cl N2 O5 S'
_chemical_formula_sum 'C15 H17 Cl N2 O5 S'
_chemical_formula_weight 372.82
_space_group_crystal_system monoclinic
_space_group_IT_number 14
_space_group_name_Hall '-P 2ybc'
_space_group_name_H-M_alt 'P 1 21/c 1'
_symmetry_space_group_name_Hall '-P 2ybc'
_symmetry_space_group_name_H-M 'P 1 21/c 1'
_atom_sites_solution_hydrogens geom
_atom_sites_solution_primary direct
_audit_creation_date 2018-04-20
_audit_creation_method
;
Olex2 1.2
(compiled 2018.04.18 svn.r3501 for OlexSys, GUI svn.r5488)
;
_audit_update_record
;
2018-05-21 deposited with the CCDC.
2018-09-11 downloaded from the CCDC.
;
_cell_angle_alpha 90
_cell_angle_beta 97.412(3)
_cell_angle_gamma 90
_cell_formula_units_Z 4
_cell_length_a 8.5374(3)
_cell_length_b 10.4577(3)
_cell_length_c 18.7809(6)
_cell_measurement_reflns_used 4028
_cell_measurement_temperature 100
_cell_measurement_theta_max 75.2270
_cell_measurement_theta_min 4.7250
_cell_volume 1662.78(9)
_computing_cell_refinement 'CrysAlisPro 1.171.38.41r (Rigaku OD, 2015)'
_computing_data_collection 'CrysAlisPro 1.171.38.41r (Rigaku OD, 2015)'
_computing_data_reduction 'CrysAlisPro 1.171.38.41r (Rigaku OD, 2015)'
_computing_molecular_graphics 'Olex2 (Dolomanov et al., 2009)'
_computing_publication_material 'Olex2 (Dolomanov et al., 2009)'
_computing_structure_refinement 'ShelXL (Sheldrick, 2015)'
_computing_structure_solution 'ShelXS (Sheldrick, 2008)'
_diffrn_ambient_temperature 100
_diffrn_detector 'CCD plate'
_diffrn_detector_area_resol_mean 8.2417
_diffrn_detector_type Onyx
_diffrn_measured_fraction_theta_full 0.998
_diffrn_measured_fraction_theta_max 0.998
_diffrn_measurement_details
;
List of Runs (angles in degrees, time in seconds):

  # Type    Start    End  Width  t~exp~   \w     \q     \k     \f   Frames
#--------------------------------------------------------------------------
  1  \w    -24.00  68.00   1.00    2.00    --   44.06 -37.00   0.00   92
  2  \w      7.00  97.00   1.00    2.00    --   44.06-125.00 -30.00   90
  3  \w     54.00 134.00   1.00    6.00    --  107.00 -61.00-120.00   80
  4  \w     76.00 178.00   1.00    6.00    --  107.00  77.00  30.00  102
  5  \w    135.00 164.00   1.00    6.00    --  107.00  45.00 150.00   29
  6  \w     83.00 112.00   1.00    6.00    --  107.00  45.00 150.00   29
  7  \w     95.00 169.00   1.00    6.00    --  107.00  77.00 -60.00   74
  8  \w     33.00 103.00   1.00    6.00    --  107.00-125.00-120.00   70
  9  \w   -119.00 -79.00   1.00    2.00    --  -44.06 -99.00   0.00   40
;
_diffrn_measurement_device 'four-circle diffractometer'
_diffrn_measurement_device_type 'Xcalibur, Onyx, Nova'
_diffrn_measurement_method '\w scans'
_diffrn_orient_matrix_type 'CrysAlisPro convention (1999,Acta A55,543-557)'
_diffrn_orient_matrix_UB_11 0.1413124000
_diffrn_orient_matrix_UB_12 -0.0878884000
_diffrn_orient_matrix_UB_13 0.0248715000
_diffrn_orient_matrix_UB_21 0.1096829000
_diffrn_orient_matrix_UB_22 0.0895975000
_diffrn_orient_matrix_UB_23 -0.0360168000
_diffrn_orient_matrix_UB_31 0.0336812000
_diffrn_orient_matrix_UB_32 0.0772176000
_diffrn_orient_matrix_UB_33 0.0701158000
_diffrn_radiation_monochromator mirror
_diffrn_radiation_probe x-ray
_diffrn_radiation_type CuK\a
_diffrn_radiation_wavelength 1.54184
_diffrn_reflns_av_R_equivalents 0.0328
_diffrn_reflns_av_unetI/netI 0.0334
_diffrn_reflns_Laue_measured_fraction_full 0.998
_diffrn_reflns_Laue_measured_fraction_max 0.998
_diffrn_reflns_limit_h_max 8
_diffrn_reflns_limit_h_min -10
_diffrn_reflns_limit_k_max 12
_diffrn_reflns_limit_k_min -12
_diffrn_reflns_limit_l_max 22
_diffrn_reflns_limit_l_min -20
_diffrn_reflns_number 6037
_diffrn_reflns_point_group_measured_fraction_full 0.998
_diffrn_reflns_point_group_measured_fraction_max 0.998
_diffrn_reflns_theta_full 67.058
_diffrn_reflns_theta_max 67.058
_diffrn_reflns_theta_min 4.749
_diffrn_source 'micro-focus sealed X-ray tube'
_diffrn_source_type 'Nova (Cu) X-ray Source'
_exptl_absorpt_coefficient_mu 3.473
_exptl_absorpt_correction_T_max 1.00000
_exptl_absorpt_correction_T_min 0.23037
_exptl_absorpt_correction_type multi-scan
_exptl_absorpt_process_details
;
CrysAlisPro 1.171.38.41r (Rigaku Oxford Diffraction, 2015)
Empirical absorption correction using spherical harmonics,
 implemented in SCALE3 ABSPACK scaling algorithm.
;
_exptl_crystal_colour colourless
_exptl_crystal_colour_primary colourless
_exptl_crystal_density_diffrn 1.489
_exptl_crystal_description block
_exptl_crystal_F_000 776
_exptl_crystal_size_max 0.3
_exptl_crystal_size_mid 0.2
_exptl_crystal_size_min 0.1
_refine_diff_density_max 0.366
_refine_diff_density_min -0.335
_refine_diff_density_rms 0.068
_refine_ls_extinction_method none
_refine_ls_goodness_of_fit_ref 1.077
_refine_ls_hydrogen_treatment constr
_refine_ls_matrix_type full
_refine_ls_number_parameters 219
_refine_ls_number_reflns 2968
_refine_ls_number_restraints 0
_refine_ls_restrained_S_all 1.077
_refine_ls_R_factor_all 0.0448
_refine_ls_R_factor_gt 0.0417
_refine_ls_shift/su_max 0.000
_refine_ls_shift/su_mean 0.000
_refine_ls_structure_factor_coef Fsqd
_refine_ls_weighting_details 'w=1/[\s^2^(Fo^2^)+(0.0573P)^2^+1.1014P] where P=(Fo^2^+2Fc^2^)/3'
_refine_ls_weighting_scheme calc
_refine_ls_wR_factor_gt 0.1093
_refine_ls_wR_factor_ref 0.1116
_reflns_Friedel_coverage 0.000
_reflns_number_gt 2730
_reflns_number_total 2968
_reflns_threshold_expression 'I > 2\s(I)'
_cod_data_source_file c8cc06807k2.cif
_cod_data_source_block hxl_180420
_cod_depositor_comments 'Adding full bibliography for 7122323--7122324.cif.'
_cod_original_cell_volume 1662.79(9)
_cod_database_code 7122324
_shelx_shelxl_version_number 2016/6
_shelx_space_group_comment
;
The symmetry employed for this shelxl refinement is uniquely defined
by the following loop, which should always be used as a source of
symmetry information in preference to the above space-group names.
They are only intended as comments.
;
_shelx_estimated_absorpt_t_max 0.723
_shelx_estimated_absorpt_t_min 0.422
_reflns_odcompleteness_completeness 99.78
_reflns_odcompleteness_iscentric 1
_reflns_odcompleteness_theta 66.97
_olex2_refinement_description
;
1. Fixed Uiso
 At 1.2 times of:
  All C(H) groups, All C(H,H) groups
 At 1.5 times of:
  All C(H,H,H) groups
2.a Secondary CH2 refined with riding coordinates:
 C18(H18A,H18B), C19(H19A,H19B), C22(H22A,H22B)
2.b Aromatic/amide H refined with riding coordinates:
 C4(H4), C9(H9), C14(H14), C17(H17), C20(H20)
2.c Idealised Me refined as rotating group:
 C15(H15A,H15B,H15C), C21(H21A,H21B,H21C)
;
_olex2_submission_special_instructions 'No special instructions were received'
_oxdiff_exptl_absorpt_empirical_details
;
Empirical correction (ABSPACK) includes:
- Absorption correction using spherical harmonics
- Frame scaling
;
_oxdiff_exptl_absorpt_empirical_full_max 4.257
_oxdiff_exptl_absorpt_empirical_full_min 0.452

loop_
_space_group_symop_operation_xyz
'x, y, z'
'-x, y+1/2, -z+1/2'
'-x, -y, -z'
'x, -y-1/2, z-1/2'

loop_
_atom_site_label
_atom_site_type_symbol
_atom_site_fract_x
_atom_site_fract_y
_atom_site_fract_z
_atom_site_U_iso_or_equiv
_atom_site_adp_type
_atom_site_occupancy
_atom_site_site_symmetry_order
_atom_site_calc_flag
_atom_site_refinement_flags_posn
S1 S 0.48985(6) 0.11985(5) 0.22475(3) 0.02074(16) Uani 1 1 d .
Cl2 Cl 1.00487(7) 0.01434(6) 0.24141(3) 0.03775(19) Uani 1 1 d .
O1 O 0.54317(18) 0.27705(14) 0.07903(8) 0.0229(3) Uani 1 1 d .
O2 O 0.9446(2) 0.60797(17) -0.10891(9) 0.0355(4) Uani 1 1 d .
O3 O 0.41863(19) 0.01623(15) 0.18233(9) 0.0288(4) Uani 1 1 d .
C4 C 0.7799(3) 0.4207(2) -0.04975(11) 0.0224(4) Uani 1 1 d .
H4 H 0.823285 0.401091 -0.092564 0.027 Uiso 1 1 calc R
N5 N 0.6405(2) 0.16862(16) 0.18558(9) 0.0199(4) Uani 1 1 d .
O6 O 0.8819(3) 0.74936(17) -0.03389(11) 0.0457(5) Uani 1 1 d .
N7 N 0.8803(2) 0.63986(19) -0.05710(10) 0.0284(4) Uani 1 1 d .
O8 O 0.5492(2) 0.09743(19) 0.29839(9) 0.0374(4) Uani 1 1 d .
C9 C 0.6533(3) 0.4851(2) 0.07514(12) 0.0256(5) Uani 1 1 d .
H9 H 0.608755 0.506028 0.117480 0.031 Uiso 1 1 calc R
C10 C 0.6994(2) 0.3267(2) -0.01563(11) 0.0209(4) Uani 1 1 d .
C11 C 0.7958(3) 0.5418(2) -0.02077(12) 0.0240(5) Uani 1 1 d .
C12 C 0.6248(2) 0.16969(19) 0.10956(11) 0.0189(4) Uani 1 1 d .
C13 C 0.6770(2) 0.07750(19) 0.06963(12) 0.0211(4) Uani 1 1 d .
C14 C 0.6791(3) 0.1979(2) -0.04570(12) 0.0249(5) Uani 1 1 d .
H14 H 0.673681 0.190187 -0.096359 0.030 Uiso 1 1 calc R
C15 C 0.7401(3) 0.2703(2) 0.22260(12) 0.0246(5) Uani 1 1 d .
H15A H 0.679554 0.350090 0.221573 0.037 Uiso 1 1 calc GR
H15B H 0.833689 0.283248 0.198240 0.037 Uiso 1 1 calc GR
H15C H 0.773041 0.245139 0.272550 0.037 Uiso 1 1 calc GR
C16 C 0.6377(3) 0.3627(2) 0.04695(11) 0.0210(4) Uani 1 1 d .
C17 C 0.6676(3) 0.0895(2) -0.00855(12) 0.0240(5) Uani 1 1 d .
H17 H 0.651646 0.012856 -0.035642 0.029 Uiso 1 1 calc R
C18 C 0.9244(3) -0.0577(2) 0.10113(13) 0.0288(5) Uani 1 1 d .
H18A H 0.957737 -0.144822 0.117231 0.035 Uiso 1 1 calc R
H18B H 0.947052 -0.047785 0.051044 0.035 Uiso 1 1 calc R
C19 C 0.7459(3) -0.0453(2) 0.10226(13) 0.0253(5) Uani 1 1 d .
H19A H 0.692450 -0.118367 0.075786 0.030 Uiso 1 1 calc R
H19B H 0.723605 -0.050625 0.152614 0.030 Uiso 1 1 calc R
C20 C 0.7341(3) 0.5768(2) 0.04115(12) 0.0269(5) Uani 1 1 d .
H20 H 0.746952 0.661148 0.059716 0.032 Uiso 1 1 calc R
C21 C 0.3541(3) 0.2473(2) 0.22127(15) 0.0347(6) Uani 1 1 d .
H21A H 0.318806 0.269420 0.171051 0.052 Uiso 1 1 calc GR
H21B H 0.405123 0.321731 0.246102 0.052 Uiso 1 1 calc GR
H21C H 0.262911 0.221693 0.244713 0.052 Uiso 1 1 calc GR
C22 C 1.0212(3) 0.0382(2) 0.14762(13) 0.0304(5) Uani 1 1 d .
H22A H 0.985092 0.125601 0.133430 0.036 Uiso 1 1 calc R
H22B H 1.133348 0.030590 0.139894 0.036 Uiso 1 1 calc R

loop_
_atom_site_aniso_label
_atom_site_aniso_U_11
_atom_site_aniso_U_22
_atom_site_aniso_U_33
_atom_site_aniso_U_23
_atom_site_aniso_U_13
_atom_site_aniso_U_12
S1 0.0230(3) 0.0206(3) 0.0194(3) 0.00195(18) 0.0056(2) -0.00203(18)
Cl2 0.0388(4) 0.0436(4) 0.0298(3) 0.0083(2) 0.0005(2) 0.0130(3)
O1 0.0236(8) 0.0223(7) 0.0241(8) 0.0067(6) 0.0078(6) 0.0052(6)
O2 0.0438(10) 0.0375(9) 0.0272(9) 0.0045(7) 0.0120(8) -0.0063(8)
O3 0.0291(8) 0.0237(8) 0.0349(9) -0.0030(7) 0.0093(7) -0.0079(6)
C4 0.0244(11) 0.0268(11) 0.0161(10) 0.0030(8) 0.0027(8) 0.0024(9)
N5 0.0229(9) 0.0174(8) 0.0195(9) 0.0001(7) 0.0032(7) -0.0038(7)
O6 0.0747(15) 0.0227(9) 0.0429(11) 0.0011(8) 0.0194(10) -0.0099(9)
N7 0.0344(11) 0.0268(10) 0.0240(10) 0.0064(8) 0.0031(8) -0.0018(8)
O8 0.0377(10) 0.0519(11) 0.0223(8) 0.0104(8) 0.0032(7) -0.0067(8)
C9 0.0347(12) 0.0217(11) 0.0218(11) 0.0024(8) 0.0087(9) 0.0069(9)
C10 0.0208(10) 0.0239(10) 0.0175(10) 0.0019(8) 0.0009(8) 0.0019(8)
C11 0.0270(11) 0.0224(10) 0.0225(11) 0.0069(9) 0.0028(9) 0.0002(9)
C12 0.0193(10) 0.0170(9) 0.0203(10) 0.0019(8) 0.0022(8) -0.0019(8)
C13 0.0203(10) 0.0180(10) 0.0256(11) -0.0009(8) 0.0049(8) -0.0048(8)
C14 0.0265(11) 0.0304(11) 0.0183(10) -0.0045(9) 0.0048(9) -0.0037(9)
C15 0.0271(11) 0.0230(11) 0.0232(11) -0.0037(8) 0.0012(9) -0.0058(9)
C16 0.0228(11) 0.0209(10) 0.0195(10) 0.0053(8) 0.0032(8) 0.0036(8)
C17 0.0250(11) 0.0225(10) 0.0248(11) -0.0079(8) 0.0050(9) -0.0042(9)
C18 0.0284(12) 0.0277(11) 0.0318(12) 0.0008(9) 0.0091(10) 0.0048(9)
C19 0.0271(11) 0.0172(10) 0.0329(12) -0.0011(9) 0.0081(9) -0.0015(9)
C20 0.0391(13) 0.0185(10) 0.0234(11) 0.0012(8) 0.0047(10) 0.0051(9)
C21 0.0291(13) 0.0306(12) 0.0463(15) -0.0038(11) 0.0117(11) 0.0047(10)
C22 0.0269(12) 0.0340(12) 0.0309(12) 0.0082(10) 0.0063(10) 0.0013(10)

loop_
_atom_type_symbol
_atom_type_description
_atom_type_scat_dispersion_real
_atom_type_scat_dispersion_imag
_atom_type_scat_source
C C 0.0181 0.0091 'International Tables Vol C Tables 4.2.6.8 and 6.1.1.4'
H H 0.0000 0.0000 'International Tables Vol C Tables 4.2.6.8 and 6.1.1.4'
N N 0.0311 0.0180 'International Tables Vol C Tables 4.2.6.8 and 6.1.1.4'
O O 0.0492 0.0322 'International Tables Vol C Tables 4.2.6.8 and 6.1.1.4'
Cl Cl 0.3639 0.7018 'International Tables Vol C Tables 4.2.6.8 and 6.1.1.4'
S S 0.3331 0.5567 'International Tables Vol C Tables 4.2.6.8 and 6.1.1.4'

loop_
_geom_angle_atom_site_label_1
_geom_angle_atom_site_label_2
_geom_angle_atom_site_label_3
_geom_angle
O3 S1 N5 106.64(9)
O3 S1 C21 108.76(12)
N5 S1 C21 107.32(11)
O8 S1 O3 119.07(11)
O8 S1 N5 106.48(10)
O8 S1 C21 108.02(12)
C16 O1 C12 113.94(15)
C10 C4 H4 120.2
C11 C4 H4 120.2
C11 C4 C10 119.5(2)
C12 N5 S1 118.41(14)
C12 N5 C15 116.26(16)
C15 N5 S1 116.65(14)
O2 N7 O6 123.5(2)
O2 N7 C11 118.42(19)
O6 N7 C11 118.06(19)
C16 C9 H9 120.3
C20 C9 H9 120.3
C20 C9 C16 119.5(2)
C4 C10 C14 120.68(19)
C16 C10 C4 117.1(2)
C16 C10 C14 122.25(19)
C4 C11 N7 119.11(19)
C4 C11 C20 123.0(2)
C20 C11 N7 117.9(2)
O1 C12 N5 113.28(17)
C13 C12 O1 122.20(19)
C13 C12 N5 124.49(19)
C12 C13 C17 121.5(2)
C12 C13 C19 121.9(2)
C17 C13 C19 116.61(19)
C10 C14 H14 116.9
C17 C14 C10 126.2(2)
C17 C14 H14 116.9
N5 C15 H15A 109.5
N5 C15 H15B 109.5
N5 C15 H15C 109.5
H15A C15 H15B 109.5
H15A C15 H15C 109.5
H15B C15 H15C 109.5
O1 C16 C10 119.42(19)
C9 C16 O1 117.46(18)
C9 C16 C10 122.8(2)
C13 C17 H17 116.7
C14 C17 C13 126.6(2)
C14 C17 H17 116.7
H18A C18 H18B 107.6
C19 C18 H18A 108.7
C19 C18 H18B 108.7
C22 C18 H18A 108.7
C22 C18 H18B 108.7
C22 C18 C19 114.10(19)
C13 C19 C18 113.74(18)
C13 C19 H19A 108.8
C13 C19 H19B 108.8
C18 C19 H19A 108.8
C18 C19 H19B 108.8
H19A C19 H19B 107.7
C9 C20 C11 118.0(2)
C9 C20 H20 121.0
C11 C20 H20 121.0
S1 C21 H21A 109.5
S1 C21 H21B 109.5
S1 C21 H21C 109.5
H21A C21 H21B 109.5
H21A C21 H21C 109.5
H21B C21 H21C 109.5
Cl2 C22 H22A 109.3
Cl2 C22 H22B 109.3
C18 C22 Cl2 111.64(16)
C18 C22 H22A 109.3
C18 C22 H22B 109.3
H22A C22 H22B 108.0

loop_
_geom_bond_atom_site_label_1
_geom_bond_atom_site_label_2
_geom_bond_distance
S1 O3 1.4330(16)
S1 N5 1.6435(17)
S1 O8 1.4297(17)
S1 C21 1.762(2)
Cl2 C22 1.802(2)
O1 C12 1.404(3)
O1 C16 1.394(3)
O2 N7 1.224(3)
C4 H4 0.9500
C4 C10 1.401(3)
C4 C11 1.378(3)
N5 C12 1.417(3)
N5 C15 1.478(3)
O6 N7 1.225(3)
N7 C11 1.471(3)
C9 H9 0.9500
C9 C16 1.385(3)
C9 C20 1.384(3)
C10 C14 1.463(3)
C10 C16 1.400(3)
C11 C20 1.386(3)
C12 C13 1.333(3)
C13 C17 1.466(3)
C13 C19 1.510(3)
C14 H14 0.9500
C14 C17 1.341(3)
C15 H15A 0.9800
C15 H15B 0.9800
C15 H15C 0.9800
C17 H17 0.9500
C18 H18A 0.9900
C18 H18B 0.9900
C18 C19 1.532(3)
C18 C22 1.505(3)
C19 H19A 0.9900
C19 H19B 0.9900
C20 H20 0.9500
C21 H21A 0.9800
C21 H21B 0.9800
C21 H21C 0.9800
C22 H22A 0.9900
C22 H22B 0.9900

loop_
_geom_torsion_atom_site_label_1
_geom_torsion_atom_site_label_2
_geom_torsion_atom_site_label_3
_geom_torsion_atom_site_label_4
_geom_torsion
S1 N5 C12 O1 80.51(19)
S1 N5 C12 C13 -97.6(2)
O1 C12 C13 C17 6.9(3)
O1 C12 C13 C19 -172.01(18)
O2 N7 C11 C4 -5.6(3)
O2 N7 C11 C20 175.0(2)
O3 S1 N5 C12 37.48(18)
O3 S1 N5 C15 -175.98(15)
C4 C10 C14 C17 150.3(2)
C4 C10 C16 O1 173.62(18)
C4 C10 C16 C9 0.2(3)
C4 C11 C20 C9 0.1(4)
N5 C12 C13 C17 -175.20(19)
N5 C12 C13 C19 5.9(3)
O6 N7 C11 C4 174.1(2)
O6 N7 C11 C20 -5.2(3)
N7 C11 C20 C9 179.4(2)
O8 S1 N5 C12 165.60(16)
O8 S1 N5 C15 -47.87(18)
C10 C4 C11 N7 -179.88(19)
C10 C4 C11 C20 -0.6(3)
C10 C14 C17 C13 -1.8(4)
C11 C4 C10 C14 179.3(2)
C11 C4 C10 C16 0.4(3)
C12 O1 C16 C9 -117.7(2)
C12 O1 C16 C10 68.5(2)
C12 C13 C17 C14 32.5(3)
C12 C13 C19 C18 -109.6(2)
C14 C10 C16 O1 -5.2(3)
C14 C10 C16 C9 -178.6(2)
C15 N5 C12 O1 -66.2(2)
C15 N5 C12 C13 115.8(2)
C16 O1 C12 N5 110.60(19)
C16 O1 C12 C13 -71.3(2)
C16 C9 C20 C11 0.5(3)
C16 C10 C14 C17 -30.9(4)
C17 C13 C19 C18 71.4(3)
C19 C13 C17 C14 -148.5(2)
C19 C18 C22 Cl2 65.3(2)
C20 C9 C16 O1 -174.2(2)
C20 C9 C16 C10 -0.6(4)
C21 S1 N5 C12 -78.92(18)
C21 S1 N5 C15 67.61(18)
C22 C18 C19 C13 66.0(3)
